data_4067819
loop_
_publ_author_name
'Hao, Xin-Qi'
'Xu, Yan-Xiao'
'Yang, Ming-Jun'
'Wang, Li'
'Niu, Jun-Long'
'Gong, Jun-Fang'
'Song, Mao-Ping'

_publ_section_title
;
 A Cationic NCN Pincer Platinum(II) Aquo Complex with a
 Bis(imidazolinyl)phenyl Ligand: Studies toward its Synthesis and
 Asymmetric Friedel--Crafts Alkylation of Indoles with Nitroalkenes
;
_journal_issue 3
_journal_name_full Organometallics
_journal_page_first 835
_journal_paper_doi 10.1021/om200714z
_journal_volume 31
_journal_year 2012
_chemical_absolute_configuration s
_chemical_formula_sum 'C52 H59 I N4 Pt'
_chemical_formula_weight 1062.02
_chemical_name_systematic
; 
 ? 
;
_space_group_IT_number 19
_symmetry_cell_setting orthorhombic
_symmetry_space_group_name_Hall 'P 2ac 2ab'
_symmetry_space_group_name_H-M 'P 21 21 21'
_atom_sites_solution_hydrogens geom
_atom_sites_solution_primary direct
_atom_sites_solution_secondary difmap
_audit_creation_method SHELXL-97
_cell_angle_alpha 90.00
_cell_angle_beta 90.00
_cell_angle_gamma 90.00
_cell_formula_units_Z 4
_cell_length_a 14.769(3)
_cell_length_b 16.384(3)
_cell_length_c 18.930(4)
_cell_measurement_reflns_used 398
_cell_measurement_temperature 293(2)
_cell_measurement_theta_max 25.1
_cell_measurement_theta_min 2
_cell_volume 4580.6(16)
_computing_cell_refinement raxis
_computing_data_collection raxis
_computing_data_reduction raxis
_computing_molecular_graphics texsan
_computing_publication_material texsan
_computing_structure_refinement 'SHELXL-97 (Sheldrick, 1997)'
_computing_structure_solution 'SHELXS-97 (Sheldrick, 1990)'
_diffrn_ambient_temperature 293(2)
_diffrn_measured_fraction_theta_full 0.987
_diffrn_measured_fraction_theta_max 0.987
_diffrn_measurement_device_type R-AXIS-IV
_diffrn_measurement_method 'Oscillation  frames'
_diffrn_radiation_monochromator graphite
_diffrn_radiation_source 'fine-focus sealed tube'
_diffrn_radiation_type MoK\a
_diffrn_radiation_wavelength 0.71073
_diffrn_reflns_av_R_equivalents 0.0428
_diffrn_reflns_av_sigmaI/netI 0.0722
_diffrn_reflns_limit_h_max 19
_diffrn_reflns_limit_h_min -18
_diffrn_reflns_limit_k_max 0
_diffrn_reflns_limit_k_min -21
_diffrn_reflns_limit_l_max 24
_diffrn_reflns_limit_l_min -24
_diffrn_reflns_number 18522
_diffrn_reflns_theta_full 27.56
_diffrn_reflns_theta_max 27.56
_diffrn_reflns_theta_min 1.64
_exptl_absorpt_coefficient_mu 3.776
_exptl_absorpt_correction_T_max 0.5833
_exptl_absorpt_correction_T_min 0.5189
_exptl_absorpt_correction_type multi-scan
_exptl_crystal_colour RED
_exptl_crystal_density_diffrn 1.540
_exptl_crystal_density_method 'not measured'
_exptl_crystal_description PRISMATIC
_exptl_crystal_F_000 2120
_exptl_crystal_size_max 0.20
_exptl_crystal_size_mid 0.16
_exptl_crystal_size_min 0.16
_refine_diff_density_max 0.974
_refine_diff_density_min -1.055
_refine_diff_density_rms 0.123
_refine_ls_abs_structure_details 'Flack H D (1983), Acta Cryst. A39, 876-881'
_refine_ls_abs_structure_Flack 0.497(9)
_refine_ls_extinction_coef 0.00195(13)
_refine_ls_extinction_expression Fc^*^=kFc[1+0.001xFc^2^\l^3^/sin(2\q)]^-1/4^
_refine_ls_extinction_method SHELXL
_refine_ls_goodness_of_fit_ref 1.047
_refine_ls_hydrogen_treatment constr
_refine_ls_matrix_type full
_refine_ls_number_parameters 505
_refine_ls_number_reflns 10320
_refine_ls_number_restraints 1
_refine_ls_restrained_S_all 1.047
_refine_ls_R_factor_all 0.0674
_refine_ls_R_factor_gt 0.0498
_refine_ls_shift/su_max 0.001
_refine_ls_shift/su_mean 0.000
_refine_ls_structure_factor_coef Fsqd
_refine_ls_weighting_details 'calc w=1/[\s^2^(Fo^2^)+(0.0473P)^2^+0.0000P] where P=(Fo^2^+2Fc^2^)/3'
_refine_ls_weighting_scheme calc
_refine_ls_wR_factor_gt 0.1003
_refine_ls_wR_factor_ref 0.1098
_reflns_number_gt 8452
_reflns_number_total 10320
_reflns_threshold_expression >2sigma(I)
_cod_data_source_file om200714z_si_002.cif
_cod_data_source_block complex-3d
_cod_depositor_comments
;
The following automatic conversions were performed:

'_symmetry_cell_setting' value 'Orthorhombic' changed to
'orthorhombic' according to
/home/saulius/struct/CIF-dictionaries/cif_core.dic dictionary named
'cif_core.dic' version 2.4.1 from
2010-06-29.

'_exptl_absorpt_correction_type' value 'Multi-scan'
changed to 'multi-scan' according to
/home/saulius/struct/CIF-dictionaries/cif_core.dic dictionary named
'cif_core.dic' version 2.4.1 from 2010-06-29.

Automatic conversion script
Id: cif_fix_values 1715 2011-07-08 13:25:40Z adriana 
;
_cod_original_sg_symbol_H-M P2(1)2(1)2(1)
_cod_database_code 4067819

loop_
_symmetry_equiv_pos_as_xyz
'x, y, z'
'-x+1/2, -y, z+1/2'
'-x, y+1/2, -z+1/2'
'x+1/2, -y+1/2, -z'

loop_
_atom_site_label
_atom_site_type_symbol
_atom_site_fract_x
_atom_site_fract_y
_atom_site_fract_z
_atom_site_U_iso_or_equiv
_atom_site_adp_type
_atom_site_occupancy
_atom_site_symmetry_multiplicity
_atom_site_calc_flag
_atom_site_refinement_flags
Pt1 Pt 0.465593(17) 0.544584(16) 1.004154(14) 0.04235(9) Uani 1 1 d .
I1 I 0.50141(4) 0.66834(3) 0.91642(3) 0.06105(17) Uani 1 1 d .
N1 N 0.5699(4) 0.4696(4) 0.9816(3) 0.0431(14) Uani 1 1 d .
N2 N 0.6402(4) 0.3493(4) 0.9980(4) 0.0503(14) Uani 1 1 d .
N3 N 0.3495(4) 0.5855(4) 1.0496(3) 0.0457(15) Uani 1 1 d .
N4 N 0.2450(5) 0.5704(4) 1.1328(4) 0.0551(18) Uani 1 1 d .
C1 C 0.7254(8) 0.5384(8) 1.0477(6) 0.086(4) Uani 1 1 d .
H1A H 0.6802 0.5137 1.0744 0.103 Uiso 1 1 calc R
C2 C 0.7922(11) 0.5812(9) 1.0824(9) 0.111(5) Uani 1 1 d .
H2A H 0.7923 0.5832 1.1315 0.134 Uiso 1 1 calc R
C3 C 0.8572(14) 0.6200(10) 1.0460(14) 0.141(7) Uani 1 1 d U
H3A H 0.9000 0.6517 1.0693 0.170 Uiso 1 1 calc R
C4 C 0.8596(11) 0.6126(10) 0.9760(12) 0.133(7) Uani 1 1 d U
H4A H 0.9073 0.6358 0.9510 0.159 Uiso 1 1 calc R
C5 C 0.7888(10) 0.5686(8) 0.9376(8) 0.098(4) Uani 1 1 d .
H5A H 0.7884 0.5664 0.8885 0.118 Uiso 1 1 calc R
C6 C 0.7225(6) 0.5306(6) 0.9775(5) 0.059(2) Uani 1 1 d .
C7 C 0.6542(5) 0.4781(5) 0.9395(4) 0.049(2) Uani 1 1 d .
H7A H 0.6413 0.4995 0.8922 0.059 Uiso 1 1 calc R
C8 C 0.6878(6) 0.3868(5) 0.9360(4) 0.0473(19) Uani 1 1 d .
H8A H 0.7533 0.3852 0.9441 0.057 Uiso 1 1 calc R
C9 C 0.6665(6) 0.3443(6) 0.8675(4) 0.055(2) Uani 1 1 d .
C10 C 0.7346(8) 0.3442(7) 0.8159(4) 0.077(3) Uani 1 1 d .
H10A H 0.7897 0.3699 0.8243 0.093 Uiso 1 1 calc R
C11 C 0.7183(12) 0.3046(9) 0.7513(5) 0.105(5) Uani 1 1 d .
H11A H 0.7635 0.3033 0.7171 0.126 Uiso 1 1 calc R
C12 C 0.6380(13) 0.2685(9) 0.7382(6) 0.106(6) Uani 1 1 d .
H12A H 0.6286 0.2423 0.6952 0.127 Uiso 1 1 calc R
C13 C 0.5694(11) 0.2698(8) 0.7881(7) 0.100(4) Uani 1 1 d .
H13A H 0.5138 0.2453 0.7789 0.120 Uiso 1 1 calc R
C14 C 0.5857(8) 0.3088(7) 0.8524(5) 0.080(3) Uani 1 1 d .
H14A H 0.5398 0.3105 0.8860 0.096 Uiso 1 1 calc R
C15 C 0.6789(6) 0.2809(5) 1.0381(4) 0.051(2) Uani 1 1 d .
H15A H 0.6430 0.2758 1.0815 0.062 Uiso 1 1 calc R
C16 C 0.6730(10) 0.2016(6) 1.0011(7) 0.111(4) Uani 1 1 d .
H16A H 0.7075 0.2042 0.9576 0.133 Uiso 1 1 calc R
H16B H 0.6104 0.1905 0.9890 0.133 Uiso 1 1 calc R
C17 C 0.7098(15) 0.1318(8) 1.0473(9) 0.145(7) Uani 1 1 d .
H17A H 0.7085 0.0810 1.0210 0.174 Uiso 1 1 calc R
H17B H 0.6719 0.1254 1.0888 0.174 Uiso 1 1 calc R
C18 C 0.8080(13) 0.1512(11) 1.0700(8) 0.139(8) Uani 1 1 d .
H18A H 0.8299 0.1084 1.1010 0.167 Uiso 1 1 calc R
H18B H 0.8466 0.1525 1.0286 0.167 Uiso 1 1 calc R
C19 C 0.8134(10) 0.2303(9) 1.1069(7) 0.104(5) Uani 1 1 d .
H19A H 0.8760 0.2413 1.1194 0.125 Uiso 1 1 calc R
H19B H 0.7785 0.2276 1.1502 0.125 Uiso 1 1 calc R
C20 C 0.7776(9) 0.2995(8) 1.0611(7) 0.097(4) Uani 1 1 d .
H20A H 0.8155 0.3057 1.0197 0.116 Uiso 1 1 calc R
H20B H 0.7792 0.3503 1.0875 0.116 Uiso 1 1 calc R
C21 C 0.5715(5) 0.3982(4) 1.0152(4) 0.0432(17) Uani 1 1 d .
C22 C 0.4944(5) 0.3857(4) 1.0651(3) 0.0400(15) Uani 1 1 d .
C23 C 0.4714(6) 0.3164(5) 1.1049(4) 0.055(2) Uani 1 1 d .
H23A H 0.5066 0.2694 1.1035 0.066 Uiso 1 1 calc R
C24 C 0.3937(7) 0.3207(6) 1.1467(5) 0.063(2) Uani 1 1 d .
H24A H 0.3778 0.2752 1.1733 0.076 Uiso 1 1 calc R
C25 C 0.3391(6) 0.3891(5) 1.1506(4) 0.053(2) Uani 1 1 d .
H25A H 0.2894 0.3902 1.1808 0.064 Uiso 1 1 calc R
C26 C 0.3601(5) 0.4574(5) 1.1081(4) 0.0467(17) Uani 1 1 d .
C27 C 0.4397(5) 0.4533(5) 1.0655(4) 0.0482(18) Uani 1 1 d .
C28 C 0.3143(5) 0.5368(5) 1.0974(4) 0.0476(18) Uani 1 1 d .
C29 C 0.1700(6) 0.5286(5) 1.1672(5) 0.061(2) Uani 1 1 d .
H29A H 0.1911 0.4732 1.1780 0.073 Uiso 1 1 calc R
C30 C 0.1399(9) 0.5655(8) 1.2355(5) 0.097(4) Uani 1 1 d .
H30A H 0.1178 0.6202 1.2266 0.117 Uiso 1 1 calc R
H30B H 0.1917 0.5699 1.2668 0.117 Uiso 1 1 calc R
C31 C 0.0671(10) 0.5174(10) 1.2720(7) 0.109(5) Uani 1 1 d .
H31A H 0.0929 0.4666 1.2888 0.131 Uiso 1 1 calc R
H31B H 0.0467 0.5479 1.3129 0.131 Uiso 1 1 calc R
C32 C -0.0100(10) 0.4990(8) 1.2284(7) 0.109(5) Uani 1 1 d .
H32A H -0.0454 0.5484 1.2223 0.131 Uiso 1 1 calc R
H32B H -0.0478 0.4597 1.2529 0.131 Uiso 1 1 calc R
C33 C 0.0126(9) 0.4659(8) 1.1573(8) 0.122(5) Uani 1 1 d .
H33A H -0.0415 0.4650 1.1282 0.147 Uiso 1 1 calc R
H33B H 0.0342 0.4103 1.1620 0.147 Uiso 1 1 calc R
C34 C 0.0876(9) 0.5197(10) 1.1203(6) 0.109(5) Uani 1 1 d .
H34A H 0.1052 0.4945 1.0760 0.131 Uiso 1 1 calc R
H34B H 0.0631 0.5733 1.1099 0.131 Uiso 1 1 calc R
C35 C 0.3617(7) 0.7067(8) 1.1923(6) 0.085(3) Uani 1 1 d .
H35A H 0.3961 0.6623 1.1775 0.101 Uiso 1 1 calc R
C36 C 0.4001(10) 0.7612(10) 1.2404(7) 0.099(4) Uani 1 1 d .
H36A H 0.4580 0.7531 1.2584 0.118 Uiso 1 1 calc R
C37 C 0.3491(11) 0.8273(8) 1.2599(6) 0.092(4) Uani 1 1 d .
H37A H 0.3743 0.8655 1.2904 0.111 Uiso 1 1 calc R
C38 C 0.2628(11) 0.8393(8) 1.2363(6) 0.101(5) Uani 1 1 d .
H38A H 0.2288 0.8839 1.2511 0.121 Uiso 1 1 calc R
C39 C 0.2272(9) 0.7818(6) 1.1889(6) 0.077(3) Uani 1 1 d .
H39A H 0.1684 0.7890 1.1725 0.093 Uiso 1 1 calc R
C40 C 0.2754(6) 0.7153(6) 1.1657(4) 0.056(2) Uani 1 1 d .
C41 C 0.2374(6) 0.6581(5) 1.1109(4) 0.0497(19) Uani 1 1 d .
H41A H 0.1741 0.6719 1.1009 0.060 Uiso 1 1 calc R
C42 C 0.2939(5) 0.6580(5) 1.0411(4) 0.0473(19) Uani 1 1 d .
H42A H 0.3332 0.7062 1.0406 0.057 Uiso 1 1 calc R
C43 C 0.2371(5) 0.6579(5) 0.9752(4) 0.0456(18) Uani 1 1 d .
C44 C 0.1765(7) 0.7212(6) 0.9629(5) 0.065(3) Uani 1 1 d .
H44A H 0.1737 0.7646 0.9945 0.078 Uiso 1 1 calc R
C45 C 0.1209(8) 0.7208(8) 0.9051(6) 0.081(3) Uani 1 1 d .
H45A H 0.0781 0.7620 0.8996 0.098 Uiso 1 1 calc R
C46 C 0.1274(7) 0.6597(8) 0.8547(6) 0.084(3) Uani 1 1 d .
H46A H 0.0908 0.6605 0.8148 0.101 Uiso 1 1 calc R
C47 C 0.1907(9) 0.5961(7) 0.8650(6) 0.084(3) Uani 1 1 d .
H47A H 0.1970 0.5550 0.8315 0.101 Uiso 1 1 calc R
C48 C 0.2423(7) 0.5958(6) 0.9244(5) 0.065(2) Uani 1 1 d .
H48A H 0.2824 0.5529 0.9316 0.077 Uiso 1 1 calc R
C49 C 0.4616(12) 0.0918(10) 1.0654(8) 0.139(6) Uiso 1 1 d .
H49A H 0.4599 0.1496 1.0573 0.208 Uiso 1 1 calc R
H49B H 0.4040 0.0684 1.0534 0.208 Uiso 1 1 calc R
H49C H 0.5080 0.0677 1.0365 0.208 Uiso 1 1 calc R
C50 C 0.4820(10) 0.0755(7) 1.1423(6) 0.097(4) Uiso 1 1 d .
H50A H 0.5423 0.0989 1.1414 0.117 Uiso 1 1 calc R
H50B H 0.4450 0.1196 1.1604 0.117 Uiso 1 1 calc R
C51 C 0.4922(17) 0.0368(12) 1.2057(9) 0.180(8) Uiso 1 1 d .
H51A H 0.5563 0.0404 1.2166 0.216 Uiso 1 1 calc R
H51B H 0.4801 -0.0203 1.1964 0.216 Uiso 1 1 calc R
C52 C 0.4346(9) 0.0595(7) 1.2866(6) 0.090(3) Uiso 1 1 d .
H52A H 0.4583 0.0259 1.3238 0.135 Uiso 1 1 calc R
H52B H 0.3710 0.0489 1.2810 0.135 Uiso 1 1 calc R
H52C H 0.4434 0.1160 1.2984 0.135 Uiso 1 1 calc R

loop_
_atom_site_aniso_label
_atom_site_aniso_U_11
_atom_site_aniso_U_22
_atom_site_aniso_U_33
_atom_site_aniso_U_23
_atom_site_aniso_U_13
_atom_site_aniso_U_12
Pt1 0.03613(13) 0.04571(14) 0.04521(14) 0.00272(16) 0.00038(13) 0.00360(12)
I1 0.0523(3) 0.0600(3) 0.0708(4) 0.0179(3) 0.0029(3) -0.0015(3)
N1 0.035(3) 0.045(4) 0.049(3) 0.002(3) 0.006(2) 0.003(3)
N2 0.046(3) 0.062(4) 0.043(3) 0.011(4) 0.009(3) 0.013(3)
N3 0.039(4) 0.051(4) 0.048(3) -0.002(3) 0.002(3) 0.009(3)
N4 0.048(4) 0.051(4) 0.066(4) 0.006(3) 0.009(3) 0.009(3)
C1 0.072(8) 0.078(8) 0.108(8) -0.031(8) -0.020(7) 0.000(7)
C2 0.083(10) 0.104(11) 0.147(13) -0.045(10) -0.037(10) -0.005(9)
C3 0.096(13) 0.066(10) 0.263(17) -0.038(14) -0.035(17) 0.012(9)
C4 0.064(9) 0.082(11) 0.253(17) 0.034(12) 0.028(13) -0.035(8)
C5 0.084(9) 0.086(9) 0.125(10) 0.031(8) 0.009(8) -0.011(8)
C6 0.048(5) 0.046(5) 0.083(6) 0.003(4) -0.004(4) 0.000(4)
C7 0.044(4) 0.055(5) 0.050(4) 0.009(4) 0.005(3) 0.007(4)
C8 0.040(4) 0.051(5) 0.051(4) -0.003(4) 0.001(3) 0.006(4)
C9 0.061(6) 0.060(5) 0.043(4) 0.005(4) 0.004(4) 0.009(5)
C10 0.084(7) 0.102(8) 0.046(5) -0.007(5) 0.004(5) 0.026(7)
C11 0.142(13) 0.129(13) 0.043(6) -0.014(7) -0.002(7) 0.050(11)
C12 0.171(17) 0.092(10) 0.055(7) -0.017(7) -0.038(9) 0.026(11)
C13 0.128(12) 0.092(9) 0.079(7) 0.005(7) -0.046(8) -0.027(8)
C14 0.079(8) 0.089(8) 0.072(6) 0.002(6) -0.024(6) -0.020(6)
C15 0.058(5) 0.051(5) 0.045(4) 0.005(4) -0.003(4) 0.027(4)
C16 0.183(13) 0.064(6) 0.086(8) 0.007(8) -0.035(11) 0.039(7)
C17 0.23(2) 0.063(8) 0.143(13) 0.014(8) -0.054(14) 0.041(11)
C18 0.175(17) 0.150(15) 0.093(10) 0.026(10) 0.018(10) 0.115(14)
C19 0.087(9) 0.117(11) 0.108(10) 0.019(9) -0.023(7) 0.033(8)
C20 0.086(9) 0.102(9) 0.102(9) 0.023(8) -0.030(7) 0.009(7)
C21 0.041(4) 0.046(4) 0.043(4) -0.002(3) 0.001(3) 0.008(3)
C22 0.042(4) 0.041(4) 0.038(3) 0.001(3) 0.000(3) 0.007(3)
C23 0.057(5) 0.054(5) 0.055(4) 0.003(4) 0.003(4) 0.005(4)
C24 0.063(6) 0.064(6) 0.064(5) 0.014(5) 0.009(4) 0.000(5)
C25 0.048(5) 0.054(5) 0.058(5) 0.009(4) 0.010(4) 0.005(4)
C26 0.038(4) 0.052(4) 0.050(4) 0.002(4) 0.002(3) -0.001(4)
C27 0.046(4) 0.056(4) 0.043(4) -0.006(4) 0.002(3) -0.001(4)
C28 0.034(4) 0.059(5) 0.050(4) 0.003(4) 0.005(3) 0.003(4)
C29 0.043(5) 0.052(6) 0.088(6) 0.010(5) 0.020(4) 0.001(4)
C30 0.091(9) 0.135(12) 0.066(6) 0.004(7) 0.028(6) -0.033(8)
C31 0.103(10) 0.127(11) 0.098(8) 0.003(8) 0.030(8) -0.026(9)
C32 0.089(10) 0.098(9) 0.141(11) -0.009(8) 0.063(9) -0.019(8)
C33 0.074(9) 0.097(9) 0.196(15) -0.030(9) 0.016(9) -0.043(8)
C34 0.076(8) 0.152(13) 0.100(8) -0.021(9) 0.003(7) -0.040(9)
C35 0.057(7) 0.110(9) 0.086(7) -0.032(7) 0.000(6) 0.008(6)
C36 0.076(9) 0.129(12) 0.091(8) -0.012(8) -0.019(7) -0.014(9)
C37 0.136(12) 0.074(8) 0.067(7) -0.001(6) -0.019(7) -0.020(9)
C38 0.154(14) 0.074(8) 0.074(7) -0.004(6) -0.015(8) 0.023(9)
C39 0.092(8) 0.065(6) 0.074(7) -0.008(6) -0.025(6) 0.020(6)
C40 0.057(6) 0.065(5) 0.046(4) 0.008(4) 0.003(4) -0.003(4)
C41 0.037(4) 0.056(5) 0.056(4) -0.006(4) -0.002(3) 0.005(4)
C42 0.037(4) 0.047(5) 0.057(5) 0.005(4) 0.003(3) 0.006(4)
C43 0.041(4) 0.046(4) 0.051(4) 0.006(3) 0.002(3) -0.001(4)
C44 0.062(6) 0.071(6) 0.063(5) 0.011(5) -0.005(4) 0.020(5)
C45 0.072(7) 0.095(8) 0.077(7) 0.019(7) -0.008(6) 0.023(6)
C46 0.059(7) 0.114(9) 0.081(7) 0.021(7) -0.021(5) 0.003(7)
C47 0.094(9) 0.089(8) 0.070(6) -0.014(6) -0.015(6) -0.005(7)
C48 0.057(6) 0.051(5) 0.086(7) 0.003(5) -0.011(5) -0.004(4)

loop_
_atom_type_symbol
_atom_type_description
_atom_type_scat_dispersion_real
_atom_type_scat_dispersion_imag
_atom_type_scat_source
C C 0.0033 0.0016 'International Tables Vol C Tables 4.2.6.8 and 6.1.1.4'
H H 0.0000 0.0000 'International Tables Vol C Tables 4.2.6.8 and 6.1.1.4'
N N 0.0061 0.0033 'International Tables Vol C Tables 4.2.6.8 and 6.1.1.4'
I I -0.4742 1.8119 'International Tables Vol C Tables 4.2.6.8 and 6.1.1.4'
Pt Pt -1.7033 8.3905 'International Tables Vol C Tables 4.2.6.8 and 6.1.1.4'

loop_
_geom_angle_atom_site_label_1
_geom_angle_atom_site_label_2
_geom_angle_atom_site_label_3
_geom_angle
C27 Pt1 N1 78.8(3)
C27 Pt1 N3 80.4(3)
N1 Pt1 N3 159.3(3)
C27 Pt1 I1 178.5(2)
N1 Pt1 I1 100.35(17)
N3 Pt1 I1 100.36(19)
C21 N1 C7 108.9(6)
C21 N1 Pt1 116.6(5)
C7 N1 Pt1 134.2(5)
C21 N2 C15 129.0(7)
C21 N2 C8 107.5(6)
C15 N2 C8 122.3(6)
C28 N3 C42 110.4(7)
C28 N3 Pt1 115.2(5)
C42 N3 Pt1 134.4(5)
C28 N4 C29 127.6(7)
C28 N4 C41 108.2(7)
C29 N4 C41 121.2(7)
C6 C1 C2 123.1(15)
C6 C1 H1A 118.4
C2 C1 H1A 118.4
C3 C2 C1 120.5(17)
C3 C2 H2A 119.7
C1 C2 H2A 119.7
C4 C3 C2 119.2(19)
C4 C3 H3A 120.4
C2 C3 H3A 120.4
C3 C4 C5 121.4(17)
C3 C4 H4A 119.3
C5 C4 H4A 119.3
C6 C5 C4 117.1(13)
C6 C5 H5A 121.4
C4 C5 H5A 121.4
C1 C6 C5 118.4(12)
C1 C6 C7 123.4(10)
C5 C6 C7 118.0(10)
N1 C7 C6 110.9(7)
N1 C7 C8 101.4(6)
C6 C7 C8 110.5(7)
N1 C7 H7A 111.2
C6 C7 H7A 111.2
C8 C7 H7A 111.2
N2 C8 C9 112.7(7)
N2 C8 C7 102.0(6)
C9 C8 C7 114.1(7)
N2 C8 H8A 109.2
C9 C8 H8A 109.2
C7 C8 H8A 109.2
C14 C9 C10 119.0(9)
C14 C9 C8 124.3(8)
C10 C9 C8 116.7(9)
C9 C10 C11 118.9(13)
C9 C10 H10A 120.5
C11 C10 H10A 120.5
C12 C11 C10 120.9(14)
C12 C11 H11A 119.5
C10 C11 H11A 119.5
C11 C12 C13 120.7(11)
C11 C12 H12A 119.6
C13 C12 H12A 119.6
C12 C13 C14 118.4(13)
C12 C13 H13A 120.8
C14 C13 H13A 120.8
C9 C14 C13 122.1(12)
C9 C14 H14A 119.0
C13 C14 H14A 119.0
N2 C15 C16 113.7(7)
N2 C15 C20 111.2(8)
C16 C15 C20 111.1(9)
N2 C15 H15A 106.8
C16 C15 H15A 106.8
C20 C15 H15A 106.8
C15 C16 C17 111.3(10)
C15 C16 H16A 109.4
C17 C16 H16A 109.4
C15 C16 H16B 109.4
C17 C16 H16B 109.4
H16A C16 H16B 108.0
C16 C17 C18 109.6(14)
C16 C17 H17A 109.7
C18 C17 H17A 109.7
C16 C17 H17B 109.7
C18 C17 H17B 109.7
H17A C17 H17B 108.2
C19 C18 C17 111.4(12)
C19 C18 H18A 109.4
C17 C18 H18A 109.4
C19 C18 H18B 109.4
C17 C18 H18B 109.4
H18A C18 H18B 108.0
C18 C19 C20 111.5(11)
C18 C19 H19A 109.3
C20 C19 H19A 109.3
C18 C19 H19B 109.3
C20 C19 H19B 109.3
H19A C19 H19B 108.0
C19 C20 C15 109.9(10)
C19 C20 H20A 109.7
C15 C20 H20A 109.7
C19 C20 H20B 109.7
C15 C20 H20B 109.7
H20A C20 H20B 108.2
N1 C21 N2 115.2(6)
N1 C21 C22 114.1(6)
N2 C21 C22 130.6(7)
C27 C22 C23 120.5(7)
C27 C22 C21 110.0(6)
C23 C22 C21 129.4(7)
C24 C23 C22 117.5(8)
C24 C23 H23A 121.2
C22 C23 H23A 121.2
C25 C24 C23 123.4(9)
C25 C24 H24A 118.3
C23 C24 H24A 118.3
C24 C25 C26 118.9(8)
C24 C25 H25A 120.6
C26 C25 H25A 120.6
C25 C26 C27 117.8(8)
C25 C26 C28 132.3(7)
C27 C26 C28 109.9(7)
C22 C27 C26 121.8(8)
C22 C27 Pt1 120.3(5)
C26 C27 Pt1 117.8(6)
N3 C28 N4 113.5(8)
N3 C28 C26 116.5(7)
N4 C28 C26 129.8(7)
N4 C29 C30 115.0(8)
N4 C29 C34 113.2(8)
C30 C29 C34 107.9(9)
N4 C29 H29A 106.8
C30 C29 H29A 106.8
C34 C29 H29A 106.8
C29 C30 C31 113.5(11)
C29 C30 H30A 108.9
C31 C30 H30A 108.9
C29 C30 H30B 108.9
C31 C30 H30B 108.9
H30A C30 H30B 107.7
C32 C31 C30 114.4(11)
C32 C31 H31A 108.7
C30 C31 H31A 108.7
C32 C31 H31B 108.7
C30 C31 H31B 108.7
H31A C31 H31B 107.6
C31 C32 C33 114.7(12)
C31 C32 H32A 108.6
C33 C32 H32A 108.6
C31 C32 H32B 108.6
C33 C32 H32B 108.6
H32A C32 H32B 107.6
C32 C33 C34 110.8(10)
C32 C33 H33A 109.5
C34 C33 H33A 109.5
C32 C33 H33B 109.5
C34 C33 H33B 109.5
H33A C33 H33B 108.1
C29 C34 C33 111.0(10)
C29 C34 H34A 109.4
C33 C34 H34A 109.4
C29 C34 H34B 109.4
C33 C34 H34B 109.4
H34A C34 H34B 108.0
C40 C35 C36 123.2(11)
C40 C35 H35A 118.4
C36 C35 H35A 118.4
C37 C36 C35 117.3(12)
C37 C36 H36A 121.4
C35 C36 H36A 121.4
C38 C37 C36 122.6(13)
C38 C37 H37A 118.7
C36 C37 H37A 118.7
C37 C38 C39 117.5(13)
C37 C38 H38A 121.3
C39 C38 H38A 121.3
C40 C39 C38 123.0(11)
C40 C39 H39A 118.5
C38 C39 H39A 118.5
C39 C40 C35 116.3(10)
C39 C40 C41 121.4(9)
C35 C40 C41 122.1(9)
N4 C41 C40 112.2(7)
N4 C41 C42 101.1(6)
C40 C41 C42 112.6(7)
N4 C41 H41A 110.2
C40 C41 H41A 110.2
C42 C41 H41A 110.2
N3 C42 C43 114.0(7)
N3 C42 C41 102.1(6)
C43 C42 C41 113.8(6)
N3 C42 H42A 108.9
C43 C42 H42A 108.9
C41 C42 H42A 108.9
C44 C43 C48 117.5(8)
C44 C43 C42 119.9(8)
C48 C43 C42 122.7(7)
C45 C44 C43 121.2(10)
C45 C44 H44A 119.4
C43 C44 H44A 119.4
C44 C45 C46 120.8(10)
C44 C45 H45A 119.6
C46 C45 H45A 119.6
C45 C46 C47 118.9(10)
C45 C46 H46A 120.5
C47 C46 H46A 120.5
C48 C47 C46 119.2(11)
C48 C47 H47A 120.4
C46 C47 H47A 120.4
C47 C48 C43 122.3(10)
C47 C48 H48A 118.8
C43 C48 H48A 118.8
C50 C49 H49A 109.5
C50 C49 H49B 109.5
H49A C49 H49B 109.5
C50 C49 H49C 109.5
H49A C49 H49C 109.5
H49B C49 H49C 109.5
C51 C50 C49 162.0(15)
C51 C50 H50A 95.6
C49 C50 H50A 95.6
C51 C50 H50B 95.6
C49 C50 H50B 95.6
H50A C50 H50B 103.3
C50 C51 C52 127.1(17)
C50 C51 H51A 105.5
C52 C51 H51A 105.5
C50 C51 H51B 105.5
C52 C51 H51B 105.5
H51A C51 H51B 106.1
C51 C52 H52A 109.5
C51 C52 H52B 109.5
H52A C52 H52B 109.5
C51 C52 H52C 109.5
H52A C52 H52C 109.5
H52B C52 H52C 109.5

loop_
_geom_bond_atom_site_label_1
_geom_bond_atom_site_label_2
_geom_bond_distance
Pt1 C27 1.932(8)
Pt1 N1 2.016(6)
Pt1 N3 2.031(6)
Pt1 I1 2.6739(7)
N1 C21 1.330(9)
N1 C7 1.485(9)
N2 C21 1.333(9)
N2 C15 1.468(9)
N2 C8 1.500(10)
N3 C28 1.313(10)
N3 C42 1.454(10)
N4 C28 1.341(10)
N4 C29 1.456(10)
N4 C41 1.499(11)
C1 C6 1.336(14)
C1 C2 1.378(16)
C1 H1A 0.9300
C2 C3 1.34(2)
C2 H2A 0.9300
C3 C4 1.33(2)
C3 H3A 0.9300
C4 C5 1.46(2)
C4 H4A 0.9300
C5 C6 1.385(15)
C5 H5A 0.9300
C6 C7 1.508(12)
C7 C8 1.577(11)
C7 H7A 0.9800
C8 C9 1.505(11)
C8 H8A 0.9800
C9 C14 1.358(14)
C9 C10 1.402(13)
C10 C11 1.406(14)
C10 H10A 0.9300
C11 C12 1.35(2)
C11 H11A 0.9300
C12 C13 1.39(2)
C12 H12A 0.9300
C13 C14 1.396(15)
C13 H13A 0.9300
C14 H14A 0.9300
C15 C16 1.480(13)
C15 C20 1.552(15)
C15 H15A 0.9800
C16 C17 1.538(15)
C16 H16A 0.9700
C16 H16B 0.9700
C17 C18 1.55(2)
C17 H17A 0.9700
C17 H17B 0.9700
C18 C19 1.47(2)
C18 H18A 0.9700
C18 H18B 0.9700
C19 C20 1.522(15)
C19 H19A 0.9700
C19 H19B 0.9700
C20 H20A 0.9700
C20 H20B 0.9700
C21 C22 1.495(10)
C22 C27 1.370(10)
C22 C23 1.405(11)
C23 C24 1.396(12)
C23 H23A 0.9300
C24 C25 1.382(12)
C24 H24A 0.9300
C25 C26 1.413(11)
C25 H25A 0.9300
C26 C27 1.427(10)
C26 C28 1.481(11)
C29 C30 1.496(13)
C29 C34 1.514(15)
C29 H29A 0.9800
C30 C31 1.501(16)
C30 H30A 0.9700
C30 H30B 0.9700
C31 C32 1.439(19)
C31 H31A 0.9700
C31 H31B 0.9700
C32 C33 1.488(17)
C32 H32A 0.9700
C32 H32B 0.9700
C33 C34 1.580(16)
C33 H33A 0.9700
C33 H33B 0.9700
C34 H34A 0.9700
C34 H34B 0.9700
C35 C40 1.378(14)
C35 C36 1.396(15)
C35 H35A 0.9300
C36 C37 1.370(19)
C36 H36A 0.9300
C37 C38 1.365(19)
C37 H37A 0.9300
C38 C39 1.403(16)
C38 H38A 0.9300
C39 C40 1.373(14)
C39 H39A 0.9300
C40 C41 1.507(12)
C41 C42 1.563(11)
C41 H41A 0.9800
C42 C43 1.503(10)
C42 H42A 0.9800
C43 C44 1.389(12)
C43 C48 1.402(12)
C44 C45 1.368(13)
C44 H44A 0.9300
C45 C46 1.387(16)
C45 H45A 0.9300
C46 C47 1.413(16)
C46 H46A 0.9300
C47 C48 1.358(13)
C47 H47A 0.9300
C48 H48A 0.9300
C49 C50 1.510(17)
C49 H49A 0.9600
C49 H49B 0.9600
C49 H49C 0.9600
C50 C51 1.365(18)
C50 H50A 0.9700
C50 H50B 0.9700
C51 C52 1.79(2)
C51 H51A 0.9700
C51 H51B 0.9700
C52 H52A 0.9600
C52 H52B 0.9600
C52 H52C 0.9600

loop_
_geom_torsion_atom_site_label_1
_geom_torsion_atom_site_label_2
_geom_torsion_atom_site_label_3
_geom_torsion_atom_site_label_4
_geom_torsion
C27 Pt1 N1 C21 1.2(5)
N3 Pt1 N1 C21 -0.1(10)
I1 Pt1 N1 C21 -177.6(5)
C27 Pt1 N1 C7 -171.8(7)
N3 Pt1 N1 C7 -173.1(7)
I1 Pt1 N1 C7 9.5(7)
C27 Pt1 N3 C28 1.9(6)
N1 Pt1 N3 C28 3.2(11)
I1 Pt1 N3 C28 -179.4(5)
C27 Pt1 N3 C42 -177.5(8)
N1 Pt1 N3 C42 -176.2(7)
I1 Pt1 N3 C42 1.2(7)
C6 C1 C2 C3 2(2)
C1 C2 C3 C4 -4(3)
C2 C3 C4 C5 5(3)
C3 C4 C5 C6 -4(3)
C2 C1 C6 C5 -1(2)
C2 C1 C6 C7 174.7(11)
C4 C5 C6 C1 2.1(19)
C4 C5 C6 C7 -174.0(11)
C21 N1 C7 C6 -99.5(7)
Pt1 N1 C7 C6 73.8(8)
C21 N1 C7 C8 17.9(8)
Pt1 N1 C7 C8 -168.8(5)
C1 C6 C7 N1 26.9(14)
C5 C6 C7 N1 -157.2(9)
C1 C6 C7 C8 -84.7(13)
C5 C6 C7 C8 91.2(10)
C21 N2 C8 C9 -104.0(8)
C15 N2 C8 C9 87.7(9)
C21 N2 C8 C7 18.8(8)
C15 N2 C8 C7 -149.5(7)
N1 C7 C8 N2 -21.4(7)
C6 C7 C8 N2 96.3(7)
N1 C7 C8 C9 100.5(7)
C6 C7 C8 C9 -141.8(8)
N2 C8 C9 C14 32.8(12)
C7 C8 C9 C14 -83.0(11)
N2 C8 C9 C10 -149.1(8)
C7 C8 C9 C10 95.1(10)
C14 C9 C10 C11 -2.4(16)
C8 C9 C10 C11 179.4(9)
C9 C10 C11 C12 1.2(19)
C10 C11 C12 C13 0(2)
C11 C12 C13 C14 -1(2)
C10 C9 C14 C13 2.2(16)
C8 C9 C14 C13 -179.7(10)
C12 C13 C14 C9 -0.7(19)
C21 N2 C15 C16 119.2(10)
C8 N2 C15 C16 -75.2(12)
C21 N2 C15 C20 -114.5(10)
C8 N2 C15 C20 51.1(11)
N2 C15 C16 C17 -176.9(12)
C20 C15 C16 C17 56.8(15)
C15 C16 C17 C18 -56.1(18)
C16 C17 C18 C19 56.3(18)
C17 C18 C19 C20 -57.6(17)
C18 C19 C20 C15 56.6(17)
N2 C15 C20 C19 176.0(9)
C16 C15 C20 C19 -56.2(13)
C7 N1 C21 N2 -6.8(9)
Pt1 N1 C21 N2 178.6(5)
C7 N1 C21 C22 174.3(6)
Pt1 N1 C21 C22 -0.3(8)
C15 N2 C21 N1 158.7(7)
C8 N2 C21 N1 -8.6(9)
C15 N2 C21 C22 -22.6(13)
C8 N2 C21 C22 170.1(7)
N1 C21 C22 C27 -1.1(9)
N2 C21 C22 C27 -179.8(8)
N1 C21 C22 C23 175.0(7)
N2 C21 C22 C23 -3.7(14)
C27 C22 C23 C24 -2.8(12)
C21 C22 C23 C24 -178.6(8)
C22 C23 C24 C25 0.0(14)
C23 C24 C25 C26 2.9(14)
C24 C25 C26 C27 -3.0(12)
C24 C25 C26 C28 176.8(8)
C23 C22 C27 C26 2.7(12)
C21 C22 C27 C26 179.2(7)
C23 C22 C27 Pt1 -174.3(6)
C21 C22 C27 Pt1 2.2(9)
C25 C26 C27 C22 0.3(11)
C28 C26 C27 C22 -179.5(7)
C25 C26 C27 Pt1 177.3(6)
C28 C26 C27 Pt1 -2.5(8)
N1 Pt1 C27 C22 -1.9(6)
N3 Pt1 C27 C22 177.6(7)
I1 Pt1 C27 C22 55(9)
N1 Pt1 C27 C26 -179.0(6)
N3 Pt1 C27 C26 0.5(6)
I1 Pt1 C27 C26 -122(9)
C42 N3 C28 N4 -8.9(10)
Pt1 N3 C28 N4 171.5(5)
C42 N3 C28 C26 175.7(7)
Pt1 N3 C28 C26 -3.9(9)
C29 N4 C28 N3 153.9(8)
C41 N4 C28 N3 -6.3(10)
C29 N4 C28 C26 -31.5(14)
C41 N4 C28 C26 168.3(8)
C25 C26 C28 N3 -175.7(8)
C27 C26 C28 N3 4.1(10)
C25 C26 C28 N4 9.8(15)
C27 C26 C28 N4 -170.4(8)
C28 N4 C29 C30 142.2(10)
C41 N4 C29 C30 -59.9(12)
C28 N4 C29 C34 -93.1(12)
C41 N4 C29 C34 64.8(12)
N4 C29 C30 C31 -175.9(10)
C34 C29 C30 C31 56.7(15)
C29 C30 C31 C32 -52.3(18)
C30 C31 C32 C33 47.7(19)
C31 C32 C33 C34 -48.3(18)
N4 C29 C34 C33 174.0(9)
C30 C29 C34 C33 -57.6(14)
C32 C33 C34 C29 54.2(16)
C40 C35 C36 C37 -1.7(19)
C35 C36 C37 C38 2(2)
C36 C37 C38 C39 -2(2)
C37 C38 C39 C40 -0.2(19)
C38 C39 C40 C35 0.9(17)
C38 C39 C40 C41 -175.7(10)
C36 C35 C40 C39 0.1(17)
C36 C35 C40 C41 176.6(10)
C28 N4 C41 C40 -103.0(8)
C29 N4 C41 C40 95.3(9)
C28 N4 C41 C42 17.2(8)
C29 N4 C41 C42 -144.5(8)
C39 C40 C41 N4 -130.5(9)
C35 C40 C41 N4 53.1(12)
C39 C40 C41 C42 116.2(10)
C35 C40 C41 C42 -60.2(12)
C28 N3 C42 C43 -104.1(8)
Pt1 N3 C42 C43 75.4(9)
C28 N3 C42 C41 19.1(8)
Pt1 N3 C42 C41 -161.5(6)
N4 C41 C42 N3 -20.9(8)
C40 C41 C42 N3 99.1(8)
N4 C41 C42 C43 102.4(7)
C40 C41 C42 C43 -137.7(8)
N3 C42 C43 C44 175.9(8)
C41 C42 C43 C44 59.4(10)
N3 C42 C43 C48 -4.1(11)
C41 C42 C43 C48 -120.6(9)
C48 C43 C44 C45 3.1(14)
C42 C43 C44 C45 -176.9(9)
C43 C44 C45 C46 -4.1(17)
C44 C45 C46 C47 2.0(18)
C45 C46 C47 C48 1.1(17)
C46 C47 C48 C43 -2.0(16)
C44 C43 C48 C47 0.0(14)
C42 C43 C48 C47 180.0(9)
C49 C50 C51 C52 -119(5)
